data_1564305
loop_
_publ_author_name
'Ignatchenko, Alexey'
'Springer, Morgan'
'Walker, Jordan'
'Brennessel, William'

_publ_section_title
;
 Alkyl Substituted Beta-Keto Acids: Molecular Structure and
 Decarboxylation Kinetics in Aqueous Solution and on the Surface of Metal
 Oxides
;
_journal_name_full 'Journal of Physical Chemistry'
_journal_page_first 3368
_journal_page_last 3384
_journal_paper_doi 10.1021/acs.jpcc.0c10797
_journal_volume 125
_journal_year 2021
_chemical_formula_sum 'C4 H6 O3'
_space_group_IT_number 2
_space_group_name_Hall '-P 1'
_space_group_name_H-M_alt 'P -1'
_symmetry_cell_setting triclinic
_symmetry_Int_Tables_number 2
_symmetry_space_group_name_H-M 'P -1'
_audit_creation_date 2021-08-01
_audit_creation_method Notepad
_cell_angle_alpha 102.5090
_cell_angle_beta 94.4030
_cell_angle_gamma 112.2070
_cell_formula_units_Z 8
_cell_length_a 8.8991
_cell_length_b 9.1263
_cell_length_c 13.7411
_cell_volume 993.032
_exptl_crystal_density_diffrn 1.3657
_cod_data_source_file CIF_sjfai01AA.cif
_cod_data_source_block sjfai01AA-CIF
_cod_depositor_comments 'added authors'
_cod_original_sg_symbol_H-M P-1
_cod_original_formula_sum C4H6O3
_cod_database_code 1564305

loop_
_symmetry_equiv_pos_as_xyz
x,y,z
-x,-y,-z

loop_
_atom_site_label
_atom_site_type_symbol
_atom_site_fract_x
_atom_site_fract_y
_atom_site_fract_z
_atom_site_U_iso_or_equiv
_atom_site_adp_type
_atom_site_occupancy
O1 O 0.81533 0.47204 0.41863 0.02655 Uani 1.00
H1 H 0.89780 0.54310 0.46870 0.04900 Uiso 1.00
O2 O 0.95720 0.31675 0.42708 0.02138 Uani 1.00
O3 O 0.89657 0.34342 0.19835 0.02435 Uani 1.00
O4 O 0.38377 0.28156 0.43852 0.02568 Uani 1.00
H4 H 0.46210 0.35970 0.49370 0.05800 Uiso 1.00
O5 O 0.39694 0.51145 0.40032 0.02304 Uani 1.00
O6 O 0.43365 0.30666 0.19539 0.02301 Uani 1.00
O7 O 0.28718 0.87792 0.44254 0.02553 Uani 1.00
H7 H 0.35500 0.95600 0.49610 0.06800 Uiso 1.00
O8 O 0.52318 0.88883 0.39132 0.01984 Uani 1.00
O9 O 0.28902 0.93553 0.21700 0.03397 Uani 1.00
O10 O 0.67840 0.51240 0.07230 0.02028 Uani 0.79
H10 H 0.62500 0.48300 0.01290 0.04800 Uiso 0.79
C13 C 0.61250 0.58830 0.13646 0.01638 Uani 0.79
O11 O 0.48770 0.60860 0.11250 0.02252 Uani 0.79
O10' O 0.69260 0.53000 0.07110 0.02028 Uani 0.21
C13' C 0.62400 0.58700 0.13330 0.01638 Uani 0.21
O11' O 0.49600 0.61800 0.10900 0.02252 Uani 0.21
H11' H 0.45942 0.57743 0.04665 0.02700 Uiso 0.21
O12 O 0.84728 0.90392 0.20879 0.02747 Uani 1.00
C1 C 0.84011 0.33730 0.38869 0.01753 Uani 1.00
C2 C 0.71445 0.21058 0.30119 0.01967 Uani 1.00
H2A H 0.69920 0.10100 0.30660 0.03000 Uiso 1.00
H2B H 0.60750 0.21770 0.29930 0.03400 Uiso 1.00
C3 C 0.76944 0.23126 0.20118 0.01761 Uani 1.00
C4 C 0.65773 0.10593 0.10817 0.02581 Uani 1.00
H4A H 0.70030 0.12370 0.04790 0.04800 Uiso 1.00
H4B H 0.64100 0.00100 0.11110 0.06600 Uiso 1.00
H4C H 0.55200 0.10400 0.10790 0.06500 Uiso 1.00
C5 C 0.33991 0.36140 0.38105 0.01677 Uani 1.00
C6 C 0.21260 0.25442 0.28869 0.02008 Uani 1.00
H6A H 0.16060 0.14100 0.29270 0.03300 Uiso 1.00
H6B H 0.12690 0.29470 0.28240 0.03700 Uiso 1.00
C7 C 0.28573 0.24902 0.19286 0.01715 Uani 1.00
C8 C 0.16340 0.16931 0.09590 0.02818 Uani 1.00
H8A H 0.21680 0.15900 0.04170 0.04300 Uiso 1.00
H8B H 0.08300 0.06700 0.09890 0.06300 Uiso 1.00
H8C H 0.10420 0.23820 0.09470 0.05600 Uiso 1.00
C9 C 0.37170 0.83294 0.37715 0.01645 Uani 1.00
C10 C 0.26648 0.70725 0.28186 0.01776 Uani 1.00
H10A H 0.32250 0.64110 0.25400 0.03300 Uiso 1.00
H10B H 0.16170 0.63550 0.29630 0.02600 Uiso 1.00
C11 C 0.22841 0.78764 0.20278 0.01864 Uani 1.00
C12 C 0.11482 0.67306 0.10711 0.02442 Uani 1.00
H12A H 0.09300 0.72600 0.06850 0.06500 Uiso 1.00
H12B H 0.16600 0.60900 0.07470 0.07600 Uiso 1.00
H12C H 0.02400 0.59600 0.12130 0.07700 Uiso 1.00
C14 C 0.70020 0.64737 0.24407 0.01911 Uani 1.00
H14A H 0.61580 0.63760 0.28810 0.03200 Uiso 1.00
H14B H 0.75780 0.58310 0.25750 0.03100 Uiso 1.00
C15 C 0.82020 0.82576 0.27142 0.01724 Uani 1.00
C16 C 0.90389 0.89773 0.38020 0.02176 Uani 1.00
H16A H 0.94220 1.01410 0.40020 0.03700 Uiso 1.00
H16B H 0.82750 0.85410 0.42040 0.04100 Uiso 1.00
H16C H 0.99400 0.86730 0.39040 0.06200 Uiso 1.00

loop_
_atom_site_aniso_label
_atom_site_aniso_U_11
_atom_site_aniso_U_22
_atom_site_aniso_U_33
_atom_site_aniso_U_12
_atom_site_aniso_U_13
_atom_site_aniso_U_23
O1 0.02980 0.02730 0.02190 0.01820 -0.00559 -0.00340
O2 0.02320 0.02210 0.01850 0.01202 -0.00117 0.00120
O3 0.02180 0.02560 0.02220 0.00481 0.00207 0.00896
O4 0.03470 0.01617 0.02030 0.00614 -0.00566 0.00454
O5 0.02970 0.01698 0.01900 0.00809 -0.00466 0.00361
O6 0.01940 0.02140 0.02450 0.00431 0.00604 0.00522
O7 0.01680 0.03110 0.02040 0.00553 0.00367 -0.00204
O8 0.01500 0.02290 0.01810 0.00590 0.00092 0.00248
O9 0.03980 0.01920 0.03590 0.00600 -0.00940 0.01000
O10 0.01600 0.02480 0.01700 0.00750 0.00160 0.00140
C13 0.01650 0.01600 0.01360 0.00480 -0.00030 0.00220
O11 0.02290 0.02970 0.01650 0.01480 0.00030 0.00270
O10' 0.01600 0.02480 0.01700 0.00750 0.00160 0.00140
C13' 0.01650 0.01600 0.01360 0.00480 -0.00030 0.00220
O11' 0.02290 0.02970 0.01650 0.01480 0.00030 0.00270
O12 0.03130 0.02210 0.02100 0.00180 0.00056 0.00785
C1 0.01850 0.01960 0.01430 0.00809 0.00296 0.00342
C2 0.01620 0.02180 0.01690 0.00490 0.00203 0.00247
C3 0.01700 0.01950 0.01570 0.00821 -0.00004 0.00298
C4 0.02400 0.02930 0.01790 0.00970 -0.00190 -0.00210
C5 0.01680 0.01770 0.01360 0.00520 0.00166 0.00342
C6 0.01480 0.02330 0.01550 0.00310 0.00056 0.00127
C7 0.01930 0.01530 0.01520 0.00625 0.00098 0.00291
C8 0.02990 0.03380 0.01580 0.01180 -0.00330 0.00120
C9 0.01620 0.01690 0.01470 0.00540 0.00068 0.00425
C10 0.01880 0.01540 0.01610 0.00494 -0.00101 0.00335
C11 0.01730 0.01910 0.01800 0.00601 -0.00012 0.00553
C12 0.02150 0.02830 0.01720 0.00500 -0.00230 0.00500
C14 0.02170 0.01690 0.01320 0.00370 -0.00296 0.00274
C15 0.01650 0.01650 0.01520 0.00486 -0.00024 0.00165
C16 0.02020 0.02170 0.01650 0.00500 -0.00310 0.00010

loop_
_atom_type_symbol
_atom_type_radius_bond
C 0.68
H 0.23
O 0.68

loop_
_geom_bond_atom_site_label_1
_geom_bond_atom_site_label_2
_geom_bond_distance
_geom_bond_site_symmetry_2
O1 C1 1.315 .
O1 H1 0.896 .
O2 C1 1.227 .
O3 C3 1.216 .
O4 C5 1.313 .
O4 H4 0.937 .
O5 C5 1.225 .
O6 C7 1.213 .
O7 C9 1.311 .
O7 H7 0.891 .
O8 C9 1.230 .
O9 C11 1.212 .
O10 C13 1.313 .
O10 H10 0.845 .
C13 O11 1.226 .
C13 C14 1.499 .
O10' C13' 1.225 .
C13' O11' 1.310 .
C13' C14 1.509 .
O11' H11' 0.840 .
O12 C15 1.215 .
C1 C2 1.499 .
C2 C3 1.520 .
C2 H2A 0.977 .
C2 H2B 0.977 .
C3 C4 1.497 .
C4 H4A 0.957 .
C4 H4B 0.922 .
C4 H4C 0.934 .
C5 C6 1.501 .
C6 C7 1.513 .
C6 H6A 0.977 .
C6 H6B 0.969 .
C7 C8 1.499 .
C8 H8A 0.920 .
C8 H8B 0.950 .
C8 H8C 0.963 .
C9 C10 1.502 .
C10 C11 1.520 .
C10 H10A 0.957 .
C10 H10B 0.980 .
C11 C12 1.498 .
C12 H12A 0.848 .
C12 H12B 0.931 .
C12 H12C 0.916 .
C14 C15 1.514 .
C14 H14A 0.990 .
C14 H14B 0.949 .
C15 C16 1.501 .
C16 H16A 0.951 .
C16 H16B 0.935 .
C16 H16C 0.953 .
